data_2212367
loop_
_publ_author_name
'Odaba\,so\(glu, Mustafa'
'B\"uy\"ukg\"ung\"or, Orhan'

_publ_section_title
;
 <i>O</i>,<i>O</i>-Bis(2-<i>tert</i>-butylphenyl) chlorothiophosphonate
;
_journal_coeditor_code SJ2188
_journal_issue 2
_journal_name_full 'Acta Crystallographica Section E'
_journal_page_first o580
_journal_page_last o581
_journal_paper_doi 10.1107/S1600536806055371
_journal_volume 63
_journal_year 2007
_chemical_formula_iupac 'C20 H26 Cl O2 P S'
_chemical_formula_moiety 'C20 H26 Cl O2 P S'
_chemical_formula_sum 'C20 H26 Cl O2 P S'
_chemical_formula_weight 396.89
_chemical_name_systematic
;
O,O-Bis(2-tert-butylphenyl) chlorothiophosphonate
;
_space_group_IT_number 15
_symmetry_cell_setting monoclinic
_symmetry_space_group_name_Hall '-C 2yc'
_symmetry_space_group_name_H-M 'C 1 2/c 1'
_atom_sites_solution_hydrogens geom
_atom_sites_solution_primary direct
_atom_sites_solution_secondary difmap
_audit_creation_method SHELXL97
_cell_angle_alpha 90.00
_cell_angle_beta 105.863(7)
_cell_angle_gamma 90.00
_cell_formula_units_Z 4
_cell_length_a 17.8761(16)
_cell_length_b 8.2053(5)
_cell_length_c 14.5700(14)
_cell_measurement_reflns_used 16049
_cell_measurement_temperature 296
_cell_measurement_theta_max 27.20
_cell_measurement_theta_min 2.37
_cell_volume 2055.7(3)
_computing_cell_refinement X-AREA
_computing_data_collection 'X-AREA (Stoe & Cie, 2002)'
_computing_data_reduction 'X-RED (Stoe & Cie, 2002)'
_computing_molecular_graphics 'ORTEP-3 for Windows (Farrugia, 1997)'
_computing_publication_material 'WinGX (Farrugia, 1999)'
_computing_structure_refinement 'SHELXL97 (Sheldrick, 1997)'
_computing_structure_solution 'SHELXS97 (Sheldrick, 1997)'
_diffrn_ambient_temperature 296
_diffrn_detector_area_resol_mean 6.67
_diffrn_measured_fraction_theta_full 1.000
_diffrn_measured_fraction_theta_max 1.000
_diffrn_measurement_device_type 'Stoe IPDSII'
_diffrn_measurement_method \w
_diffrn_radiation_monochromator graphite
_diffrn_radiation_source 'fine-focus sealed tube'
_diffrn_radiation_type MoK\a
_diffrn_radiation_wavelength 0.71073
_diffrn_reflns_av_R_equivalents 0.0410
_diffrn_reflns_av_sigmaI/netI 0.0172
_diffrn_reflns_limit_h_max 22
_diffrn_reflns_limit_h_min -22
_diffrn_reflns_limit_k_max 10
_diffrn_reflns_limit_k_min -10
_diffrn_reflns_limit_l_max 17
_diffrn_reflns_limit_l_min -17
_diffrn_reflns_number 16049
_diffrn_reflns_theta_full 25.99
_diffrn_reflns_theta_max 25.99
_diffrn_reflns_theta_min 2.37
_diffrn_standards_decay_% <2
_diffrn_standards_number 0
_exptl_absorpt_coefficient_mu 0.376
_exptl_absorpt_correction_T_max 0.8136
_exptl_absorpt_correction_T_min 0.7708
_exptl_absorpt_correction_type integration
_exptl_absorpt_process_details '(X-RED; Stoe & Cie, 2002)'
_exptl_crystal_colour colourless
_exptl_crystal_density_diffrn 1.282
_exptl_crystal_density_method 'not measured'
_exptl_crystal_description prism
_exptl_crystal_F_000 840
_exptl_crystal_size_max 0.78
_exptl_crystal_size_mid 0.65
_exptl_crystal_size_min 0.45
_refine_diff_density_max 0.114
_refine_diff_density_min -0.335
_refine_ls_extinction_method none
_refine_ls_goodness_of_fit_ref 1.064
_refine_ls_hydrogen_treatment constr
_refine_ls_matrix_type full
_refine_ls_number_parameters 124
_refine_ls_number_reflns 2010
_refine_ls_number_restraints 0
_refine_ls_restrained_S_all 1.064
_refine_ls_R_factor_all 0.0370
_refine_ls_R_factor_gt 0.0329
_refine_ls_shift/su_max 0.000
_refine_ls_shift/su_mean 0.000
_refine_ls_structure_factor_coef Fsqd
_refine_ls_weighting_details 'calc w = 1/[\s^2^(Fo^2^)+(0.0459P)^2^+0.6643P] where P=(Fo^2^+2Fc^2^)/3'
_refine_ls_weighting_scheme calc
_refine_ls_wR_factor_gt 0.0844
_refine_ls_wR_factor_ref 0.0869
_reflns_number_gt 1796
_reflns_number_total 2010
_reflns_threshold_expression I>2\s(I)
_cod_data_source_file sj2188.cif
_cod_data_source_block I
_cod_original_sg_symbol_H-M 'C 2/c'
_cod_database_code 2212367
_cod_database_fobs_code 2212367

loop_
_symmetry_equiv_pos_as_xyz
'x, y, z'
'-x, y, -z+1/2'
'x+1/2, y+1/2, z'
'-x+1/2, y+1/2, -z+1/2'
'-x, -y, -z'
'x, -y, z-1/2'
'-x+1/2, -y+1/2, -z'
'x+1/2, -y+1/2, z-1/2'

loop_
_atom_site_type_symbol
_atom_site_label
_atom_site_fract_x
_atom_site_fract_y
_atom_site_fract_z
_atom_site_U_iso_or_equiv
_atom_site_adp_type
_atom_site_calc_flag
_atom_site_refinement_flags
_atom_site_occupancy
_atom_site_disorder_assembly
_atom_site_disorder_group
C C1 0.41775(8) 0.49918(17) 0.36712(10) 0.0497(3) Uani d . 1 . .
C C2 0.41947(10) 0.6438(2) 0.41531(12) 0.0632(4) Uani d . 1 . .
H H2 0.4555 0.7240 0.4122 0.076 Uiso calc R 1 . .
C C3 0.36717(11) 0.6689(2) 0.46838(12) 0.0691(5) Uani d . 1 . .
H H3 0.3674 0.7662 0.5012 0.083 Uiso calc R 1 . .
C C4 0.31529(11) 0.5494(2) 0.47208(12) 0.0710(5) Uani d . 1 . .
H H4 0.2794 0.5659 0.5069 0.085 Uiso calc R 1 . .
C C5 0.31541(10) 0.4039(2) 0.42448(12) 0.0644(4) Uani d . 1 . .
H H5 0.2795 0.3242 0.4288 0.077 Uiso calc R 1 . .
C C6 0.36715(8) 0.37132(17) 0.37010(10) 0.0496(3) Uani d . 1 . .
C C7 0.36881(9) 0.20689(18) 0.32119(12) 0.0551(4) Uani d . 1 . .
C C8 0.30685(13) 0.0900(3) 0.33651(19) 0.0902(6) Uani d . 1 . .
H H8A 0.2563 0.1369 0.3107 0.108 Uiso calc R 1 . .
H H8B 0.3153 0.0709 0.4036 0.108 Uiso calc R 1 . .
H H8C 0.3101 -0.0114 0.3049 0.108 Uiso calc R 1 . .
C C9 0.35290(11) 0.2293(2) 0.21273(13) 0.0696(5) Uani d . 1 . .
H H9A 0.3917 0.2996 0.1998 0.083 Uiso calc R 1 . .
H H9B 0.3024 0.2772 0.1875 0.083 Uiso calc R 1 . .
H H9C 0.3546 0.1253 0.1833 0.083 Uiso calc R 1 . .
C C10 0.44805(10) 0.1250(2) 0.36165(14) 0.0694(5) Uani d . 1 . .
H H10A 0.4570 0.1084 0.4290 0.083 Uiso calc R 1 . .
H H10B 0.4882 0.1935 0.3505 0.083 Uiso calc R 1 . .
H H10C 0.4486 0.0218 0.3308 0.083 Uiso calc R 1 . .
O O1 0.47267(6) 0.47372(12) 0.31437(8) 0.0567(3) Uani d . 1 A .
P P1 0.5000 0.59996(6) 0.2500 0.05492(18) Uani d S 1 . .
S S1 0.5891(4) 0.7367(9) 0.3235(5) 0.0566(8) Uani d P 0.50 A 1
Cl Cl1 0.5847(4) 0.7217(9) 0.3244(5) 0.077(2) Uani d P 0.50 A 2

loop_
_atom_site_aniso_label
_atom_site_aniso_U_11
_atom_site_aniso_U_22
_atom_site_aniso_U_33
_atom_site_aniso_U_12
_atom_site_aniso_U_13
_atom_site_aniso_U_23
C1 0.0528(8) 0.0498(8) 0.0515(7) 0.0047(6) 0.0228(6) 0.0038(6)
C2 0.0744(10) 0.0536(8) 0.0682(9) 0.0000(7) 0.0310(8) -0.0033(7)
C3 0.0870(12) 0.0690(10) 0.0574(9) 0.0157(9) 0.0299(8) -0.0029(8)
C4 0.0754(11) 0.0871(12) 0.0606(9) 0.0163(10) 0.0357(8) 0.0060(9)
C5 0.0607(9) 0.0767(11) 0.0635(9) 0.0030(8) 0.0301(8) 0.0119(8)
C6 0.0474(7) 0.0541(8) 0.0490(7) 0.0033(6) 0.0161(6) 0.0079(6)
C7 0.0516(8) 0.0489(8) 0.0670(9) -0.0047(6) 0.0199(7) 0.0036(7)
C8 0.0858(14) 0.0714(12) 0.1252(18) -0.0249(10) 0.0484(13) -0.0043(12)
C9 0.0741(11) 0.0673(10) 0.0635(10) -0.0025(8) 0.0126(8) -0.0085(8)
C10 0.0691(10) 0.0494(8) 0.0868(12) 0.0049(7) 0.0165(9) 0.0062(8)
O1 0.0631(6) 0.0436(5) 0.0758(7) 0.0011(4) 0.0400(5) 0.0026(5)
P1 0.0692(4) 0.0381(3) 0.0681(3) 0.000 0.0367(3) 0.000
S1 0.0489(12) 0.0544(10) 0.0648(15) -0.0092(10) 0.0127(10) 0.0016(8)
Cl1 0.0628(18) 0.085(3) 0.078(2) -0.0180(12) 0.0116(11) -0.0018(15)

loop_
_atom_type_symbol
_atom_type_description
_atom_type_scat_dispersion_real
_atom_type_scat_dispersion_imag
_atom_type_scat_source
C C 0.0033 0.0016 'International Tables Vol C Tables 4.2.6.8 and 6.1.1.4'
H H 0.0000 0.0000 'International Tables Vol C Tables 4.2.6.8 and 6.1.1.4'
O O 0.0106 0.0060 'International Tables Vol C Tables 4.2.6.8 and 6.1.1.4'
P P 0.1023 0.0942 'International Tables Vol C Tables 4.2.6.8 and 6.1.1.4'
S S 0.1246 0.1234 'International Tables Vol C Tables 4.2.6.8 and 6.1.1.4'
Cl Cl 0.1484 0.1585 'International Tables Vol C Tables 4.2.6.8 and 6.1.1.4'

loop_
_geom_angle_atom_site_label_1
_geom_angle_atom_site_label_2
_geom_angle_atom_site_label_3
_geom_angle_site_symmetry_1
_geom_angle_site_symmetry_3
_geom_angle
_geom_angle_publ_flag
C2 C1 C6 . . 123.91(13) ?
C2 C1 O1 . . 118.80(13) ?
C6 C1 O1 . . 117.22(12) ?
C1 C2 C3 . . 119.33(16) ?
C1 C2 H2 . . 120.3 ?
C3 C2 H2 . . 120.3 ?
C4 C3 C2 . . 119.21(17) ?
C4 C3 H3 . . 120.4 ?
C2 C3 H3 . . 120.4 ?
C3 C4 C5 . . 120.55(15) ?
C3 C4 H4 . . 119.7 ?
C5 C4 H4 . . 119.7 ?
C4 C5 C6 . . 122.81(16) ?
C4 C5 H5 . . 118.6 ?
C6 C5 H5 . . 118.6 ?
C1 C6 C5 . . 114.16(14) y
C1 C6 C7 . . 123.64(12) ?
C5 C6 C7 . . 122.18(14) ?
C8 C7 C6 . . 112.25(14) ?
C8 C7 C10 . . 107.42(15) ?
C6 C7 C10 . . 109.94(13) ?
C8 C7 C9 . . 106.71(16) ?
C6 C7 C9 . . 110.56(13) ?
C10 C7 C9 . . 109.85(14) ?
C7 C8 H8A . . 109.5 ?
C7 C8 H8B . . 109.5 ?
H8A C8 H8B . . 109.5 ?
C7 C8 H8C . . 109.5 ?
H8A C8 H8C . . 109.5 ?
H8B C8 H8C . . 109.5 ?
C7 C9 H9A . . 109.5 ?
C7 C9 H9B . . 109.5 ?
H9A C9 H9B . . 109.5 ?
C7 C9 H9C . . 109.5 ?
H9A C9 H9C . . 109.5 ?
H9B C9 H9C . . 109.5 ?
C7 C10 H10A . . 109.5 ?
C7 C10 H10B . . 109.5 ?
H10A C10 H10B . . 109.5 ?
C7 C10 H10C . . 109.5 ?
H10A C10 H10C . . 109.5 ?
H10B C10 H10C . . 109.5 ?
C1 O1 P1 . . 127.16(9) ?
O1 P1 O1 2_655 . 96.96(8) ?
O1 P1 Cl1 2_655 . 111.23(19) ?
O1 P1 Cl1 . . 109.8(2) ?
Cl1 P1 Cl1 . 2_655 116.1(4) ?
O1 P1 S1 2_655 . 111.05(15) ?
O1 P1 S1 . . 112.6(2) ?
Cl1 P1 S1 2_655 . 113.96(6) ?
S1 P1 S1 . 2_655 111.8(3) ?

loop_
_geom_bond_atom_site_label_1
_geom_bond_atom_site_label_2
_geom_bond_distance
_geom_bond_publ_flag
C1 C2 1.375(2) y
C1 C6 1.394(2) y
C1 O1 1.4180(16) y
C2 C3 1.382(2) y
C2 H2 0.9300 ?
C3 C4 1.360(3) y
C3 H3 0.9300 ?
C4 C5 1.381(3) y
C4 H4 0.9300 ?
C5 C6 1.398(2) y
C5 H5 0.9300 ?
C6 C7 1.530(2) ?
C7 C8 1.527(2) ?
C7 C10 1.533(2) ?
C7 C9 1.538(2) ?
C8 H8A 0.9600 ?
C8 H8B 0.9600 ?
C8 H8C 0.9600 ?
C9 H9A 0.9600 ?
C9 H9B 0.9600 ?
C9 H9C 0.9600 ?
C10 H10A 0.9600 ?
C10 H10B 0.9600 ?
C10 H10C 0.9600 ?
O1 P1 1.5626(10) y
P1 Cl1 1.889(9) y
P1 S1 2.002(8) y

loop_
_geom_hbond_atom_site_label_D
_geom_hbond_atom_site_label_H
_geom_hbond_atom_site_label_A
_geom_hbond_distance_DH
_geom_hbond_distance_HA
_geom_hbond_distance_DA
_geom_hbond_angle_DHA
C9 H9A O1 0.96 2.37 3.011(2) 124
C10 H10B O1 0.96 2.36 3.0041(19) 124

loop_
_geom_torsion_atom_site_label_1
_geom_torsion_atom_site_label_2
_geom_torsion_atom_site_label_3
_geom_torsion_atom_site_label_4
_geom_torsion_site_symmetry_4
_geom_torsion
C6 C1 C2 C3 . -1.8(3)
O1 C1 C2 C3 . -178.82(14)
C1 C2 C3 C4 . 0.3(3)
C2 C3 C4 C5 . 0.9(3)
C3 C4 C5 C6 . -0.6(3)
C2 C1 C6 C5 . 2.0(2)
O1 C1 C6 C5 . 179.08(12)
C2 C1 C6 C7 . -176.19(14)
O1 C1 C6 C7 . 0.9(2)
C4 C5 C6 C1 . -0.8(2)
C4 C5 C6 C7 . 177.40(15)
C1 C6 C7 C8 . 179.92(16)
C5 C6 C7 C8 . 1.9(2)
C1 C6 C7 C10 . 60.42(19)
C5 C6 C7 C10 . -117.64(16)
C1 C6 C7 C9 . -61.04(19)
C5 C6 C7 C9 . 120.90(16)
C2 C1 O1 P1 . -41.42(19)
C6 C1 O1 P1 . 141.35(12)
C1 O1 P1 O1 2_655 -156.62(14)
C1 O1 P1 Cl1 . 87.8(2)
C1 O1 P1 Cl1 2_655 -42.2(3)
C1 O1 P1 S1 . 87.11(19)
C1 O1 P1 S1 2_655 -39.2(3)
